data_8100640
loop_
_publ_author_name
'Marouani, Houda'
'Rzaigui, Mohamed'

_publ_section_title
;Crystal structure of 1,6-hexanediammonium tetra(phenylammonium)
 cyclohexaphosphate hexahydrate,
 [(C~6~H~12~(NH~3~)~2~)(C~6~H~5~NH~3~)~4~]P~6~O~18~ &#x00B7; 6H~2~O
;
_journal_issue 2
_journal_name_full 'Zeitschrift f\"ur Kristallographie - New Crystal Structures'
_journal_page_first 277
_journal_page_last 278
_journal_paper_doi 10.1524/ncrs.2002.217.2.277
_journal_volume 217
_journal_year 2002
_chemical_formula_moiety 'C30 H62 N6 O24 P6 '
_chemical_formula_structural '[C6 H12 (NH3)2](C6 H5 NH3)4.P6O18.6H2O'
_chemical_formula_sum 'C30 H62 N6 O24 P6'
_chemical_formula_weight 1070.64
_space_group_IT_number 2
_symmetry_cell_setting triclinic
_symmetry_space_group_name_Hall '-P 1'
_symmetry_space_group_name_H-M 'P -1'
_cell_angle_alpha 111.94(2)
_cell_angle_beta 97.06(2)
_cell_angle_gamma 94.41(2)
_cell_formula_units_Z 1
_cell_length_a 10.082(2)
_cell_length_b 10.637(2)
_cell_length_c 12.262(2)
_cell_measurement_temperature 296.2
_cell_volume 1199.8(3)
_diffrn_ambient_temperature 296.2
_exptl_crystal_density_diffrn 1.482
_cod_depositor_comments
;
 Correcting the _geom_bond_atom_site_label_1 and _geom_bond_atom_site_label_2
 data item values to match the ones in the _atom_site_label data item.

 Antanas Vaitkus,
 2017-01-05

 The original _atom_site loop seems to have had incorrect loop tags
 since the _atom_site_refinement_flags data item values were not
 present and the _atom_site_type_symbol values were present, but
 the tag itself was missing. To correct this, the _atom_site_refinement_flags
 tag was removed and the _atom_site_type_symbol tag was added at the end of
 the loop. All values that had been previously automatically incorrectly
 changed (e. g. 'd' to 'D') were restored to their original values.

 Antanas Vaitkus,
 2017-01-05

The following automatic conversions were performed:
'_atom_site_refinement_flags' value 'd' changed to 'D' according to
'/home/saulius/struct/CIF-dictionaries/cif_core.dic' dictionary named
'cif_core.dic' version 2.4.1 from 2010-06-29 (64
times).

'_atom_site_calc_flag' value 'C' changed to 'c' according to
'/home/saulius/struct/CIF-dictionaries/cif_core.dic' dictionary named
'cif_core.dic' version 2.4.1 from 2010-06-29 (15 times).

Automatic conversion script
Id: cif_fix_enum 1527 2010-12-29 10:47:43Z saulius 
;
_cod_original_formula_sum 'C30 H62 N6 O24 P6 '
_cod_database_code 8100640

loop_
_symmetry_equiv_pos_as_xyz
'  +x,  +y,  +z'
'  -x,  -y,  -z'

loop_
_atom_site_label
_atom_site_fract_x
_atom_site_fract_y
_atom_site_fract_z
_atom_site_U_iso_or_equiv
_atom_site_occupancy
_atom_site_adp_type
_atom_site_calc_flag
_atom_site_type_symbol
P1 0.64150(4) 1.16433(4) 0.40967(3) 0.02492(8) 1. Uani d P
P2 0.75036(4) 0.94391(4) 0.46477(4) 0.02689(8) 1. Uani d P
P(3) 0.52570(4) 0.72694(4) 0.40271(4) 0.02783(8) 1. Uani d P
O(1) 0.52807(12) 1.15366(12) 0.31645(10) 0.0338(3) 1. Uani d O
O(2) 0.77378(13) 1.23644(13) 0.41365(12) 0.0418(3) 1. Uani d O
O(3) 0.6559(2) 1.01354(12) 0.39574(12) 0.0481(3) 1. Uani d O
O(4) 0.8334(2) 0.8640(2) 0.38322(13) 0.0580(4) 1. Uani d O
O(5) 0.81297(12) 1.04484(12) 0.58358(10) 0.0346(3) 1. Uani d O
O(6) 0.6384(2) 0.84748(13) 0.48827(11) 0.0441(3) 1. Uani d O
O(7) 0.4976(2) 0.72885(12) 0.28321(11) 0.0420(3) 1. Uani d O
O(8) 0.5569(2) 0.60002(13) 0.41509(13) 0.0485(3) 1. Uani d O
O(9) 0.3964(1) 0.7704(2) 0.46199(12) 0.0596(4) 1. Uani d O
O(10) -0.1977(2) 0.5003(2) 0.4087(2) 0.0524(4) 1. Uani d O
O(11) 0.1453(2) 0.3363(2) 0.3462(2) 0.0609(5) 1. Uani d O
O(12) 1.0006(2) 1.0963(2) 0.3210(2) 0.0619(5) 1. Uani d O
N(1) 0.6062(2) 0.6495(2) -0.27883(13) 0.0365(3) 1. Uani d N
N(2) 0.3492(2) 0.9106(2) 0.24197(13) 0.0379(4) 1. Uani d N
N(3) 0.0159(2) 0.6822(2) 0.38594(12) 0.0338(3) 1. Uani d N
C(1) 0.6361(2) 0.6850(2) -0.1513(2) 0.0339(4) 1. Uani d C
C(2) 0.6139(2) 0.5891(2) -0.1039(2) 0.0427(5) 1. Uani d C
C(3) 0.6475(3) 0.6267(2) 0.0176(2) 0.0522(5) 1. Uani d C
C(4) 0.7013(2) 0.7563(3) 0.0904(2) 0.0524(5) 1. Uani d C
C(5) 0.7244(3) 0.8501(3) 0.0419(2) 0.0720(7) 1. Uani d C
C(6) 0.6914(3) 0.8153(2) -0.0791(2) 0.0684(7) 1. Uani d C
C(7) 0.2793(2) 0.8616(2) 0.1192(2) 0.0345(4) 1. Uani d C
C(8) 0.3471(3) 0.8002(3) 0.0289(2) 0.0735(7) 1. Uani d C
C(9) 0.2815(3) 0.7552(4) -0.0878(2) 0.0884(9) 1. Uani d C
C(10) 0.1516(3) 0.7717(3) -0.1119(2) 0.0640(7) 1. Uani d C
C(11) 0.0848(2) 0.8316(3) -0.0214(2) 0.0592(6) 1. Uani d C
C(12) 0.1477(2) 0.8775(2) 0.0956(2) 0.0469(5) 1. Uani d C
C(13) 0.0810(2) 0.6226(2) 0.2796(2) 0.0348(4) 1. Uani d C
C(14) -0.0161(2) 0.5889(2) 0.1664(2) 0.0379(4) 1. Uani d C
C(15) 0.0482(2) 0.5180(2) 0.0580(2) 0.0391(4) 1. Uani d C
H(1) 0.563(2) 0.569(2) -0.312(2) 0.039(5) 1. Uiso d H
H(2) 0.695(3) 0.650(3) -0.313(2) 0.067(8) 1. Uiso d H
H(3) 0.557(2) 0.712(2) -0.286(2) 0.055(7) 1. Uiso d H
H(4) 0.571(3) 0.495(2) -0.155(2) 0.056(7) 1. Uiso d H
H(5) 0.623(3) 0.553(2) 0.044(2) 0.059(7) 1. Uiso d H
H(6) 0.717(3) 0.799(3) 0.180(2) 0.078(9) 1. Uiso d H
H(7) 0.754(4) 0.968(3) 0.099(3) 0.109(11) 1. Uiso d H
H(8) 0.701(3) 0.884(3) -0.119(3) 0.087(10) 1. Uiso d H
H(9) 0.406(3) 0.858(2) 0.257(2) 0.052(7) 1. Uiso d H
H(10) 0.296(3) 0.925(3) 0.299(2) 0.080(9) 1. Uiso d H
H(11) 0.406(3) 0.990(3) 0.260(2) 0.066(8) 1. Uiso d H
H(12) 0.434(4) 0.794(4) 0.048(3) 0.119(13) 1. Uiso d H
H(13) 0.332(3) 0.715(3) -0.144(3) 0.097(11) 1. Uiso d H
H(14) 0.108(3) 0.732(3) -0.200(2) 0.076(9) 1. Uiso d H
H(15) -0.002(3) 0.846(3) -0.027(2) 0.067(8) 1. Uiso d H
H(16) 0.106(3) 0.920(3) 0.156(3) 0.087(10) 1. Uiso d H
H(17) -0.028(2) 0.747(2) 0.384(2) 0.051(7) 1. Uiso d H
H(18) -0.048(2) 0.618(2) 0.391(2) 0.052(7) 1. Uiso d H
H(19) 0.078(3) 0.722(2) 0.465(2) 0.059(7) 1. Uiso d H
H(20) 0.153(2) 0.676(2) 0.282(2) 0.052(7) 1. Uiso d H
H(21) 0.112(2) 0.544(2) 0.285(2) 0.041(6) 1. Uiso d H
H(22) -0.041(2) 0.671(2) 0.167(2) 0.048(6) 1. Uiso d H
H(23) -0.096(2) 0.526(2) 0.166(2) 0.047(6) 1. Uiso d H
H(24) 0.080(2) 0.434(2) 0.064(2) 0.036(5) 1. Uiso d H
H(25) 0.128(2) 0.582(2) 0.057(2) 0.041(6) 1. Uiso d H
H(26) -0.206(2) 0.415(2) 0.408(2) 0.051(7) 1. Uiso d H
H(27) -0.266(3) 0.519(3) 0.401(2) 0.057(7) 1. Uiso d H
H(28) 0.111(3) 0.254(3) 0.334(3) 0.080(9) 1. Uiso d H
H(29) 0.155(3) 0.382(3) 0.420(2) 0.071(8) 1. Uiso d H
H(30) 0.939(4) 1.103(4) 0.329(3) 0.100(12) 1. Uiso d H
H(31) 1.034(4) 1.039(4) 0.342(3) 0.111(13) 1. Uiso d H

loop_
_atom_site_aniso_label
_atom_site_aniso_U_11
_atom_site_aniso_U_22
_atom_site_aniso_U_33
_atom_site_aniso_U_12
_atom_site_aniso_U_13
_atom_site_aniso_U_23
P1 0.0227(2) 0.0234(1) 0.0276(2) 0.00189(13) -0.00137(13) 0.01063(12)
P2 0.0257(2) 0.0254(2) 0.0296(2) 0.00453(13) 0.0015(1) 0.01142(12)
P(3) 0.0288(2) 0.0234(2) 0.0304(2) 0.00301(13) 0.0026(1) 0.01017(13)
O(1) 0.0305(6) 0.0353(5) 0.0344(5) 0.0021(4) -0.0068(4) 0.0164(4)
O(2) 0.0318(6) 0.0455(6) 0.0502(6) -0.0086(5) -0.0039(5) 0.0268(5)
O(3) 0.0550(8) 0.0260(5) 0.0543(7) -0.0013(5) -0.0234(6) 0.0167(5)
O(4) 0.0416(7) 0.0850(10) 0.0398(7) 0.0277(7) 0.0101(6) 0.0110(7)
O(5) 0.0306(6) 0.0302(5) 0.0363(6) -0.0002(4) -0.0040(5) 0.0092(4)
O(6) 0.0561(8) 0.0375(6) 0.0324(6) -0.0174(6) -0.0015(5) 0.0137(4)
O(7) 0.0622(8) 0.0306(5) 0.0272(5) 0.0012(6) 0.0026(5) 0.0069(4)
O(8) 0.0446(7) 0.0295(5) 0.0698(8) -0.0006(5) -0.0088(6) 0.0239(5)
O(9) 0.0350(7) 0.1000(12) 0.0294(6) 0.0224(7) 0.0007(5) 0.0076(7)
O(10) 0.0403(7) 0.0394(6) 0.0805(10) 0.0027(6) 0.0106(7) 0.0268(6)
O(11) 0.0556(9) 0.0717(10) 0.0574(8) -0.0020(8) 0.0067(7) 0.0301(7)
O(12) 0.0530(9) 0.0687(9) 0.0777(10) 0.0162(8) 0.0178(8) 0.0401(7)
N(1) 0.0349(7) 0.0321(6) 0.0427(7) 0.0011(6) -0.0045(6) 0.0186(5)
N(2) 0.0391(8) 0.0345(7) 0.0339(7) -0.0013(6) -0.0019(6) 0.0101(6)
N(3) 0.0349(7) 0.0343(6) 0.0286(6) 0.0013(6) 0.0018(5) 0.0096(5)
C(1) 0.0293(8) 0.0319(7) 0.0388(8) 0.0009(6) -0.0021(6) 0.0145(6)
C(2) 0.0513(10) 0.0343(8) 0.0442(9) 0.0045(7) 0.0103(8) 0.0164(7)
C(3) 0.0607(12) 0.0572(10) 0.0466(9) 0.0124(10) 0.0137(9) 0.0266(8)
C(4) 0.0378(10) 0.0702(13) 0.0425(10) 0.0095(9) 0.0024(8) 0.0150(9)
C(5) 0.083(2) 0.0556(13) 0.0558(13) -0.0190(13) -0.0167(13) 0.0116(11)
C(6) 0.090(2) 0.0425(10) 0.0604(12) -0.0262(11) -0.0205(12) 0.0227(9)
C(7) 0.0334(8) 0.0320(7) 0.0329(7) 0.0015(6) -0.0012(6) 0.0092(6)
C(8) 0.0424(11) 0.118(2) 0.0431(11) 0.0306(12) 0.0011(9) 0.0093(13)
C(9) 0.068(2) 0.139(3) 0.0363(11) 0.033(2) 0.0046(11) 0.007(1)
C(10) 0.067(2) 0.070(1) 0.0435(11) 0.0076(12) -0.0134(10) 0.0166(10)
C(11) 0.0405(11) 0.0591(12) 0.0687(13) 0.0040(9) -0.0156(10) 0.0224(10)
C(12) 0.0346(9) 0.0500(10) 0.0525(10) 0.0072(8) 0.0050(8) 0.0162(8)
C(13) 0.0319(8) 0.0352(8) 0.0313(7) 0.0037(7) 0.0027(6) 0.0072(6)
C(14) 0.0345(8) 0.0436(9) 0.0308(7) 0.0061(7) 0.0019(6) 0.0099(6)
C(15) 0.0370(9) 0.0416(9) 0.0331(8) 0.0039(7) 0.0041(7) 0.0088(7)

loop_
_geom_bond_atom_site_label_1
_geom_bond_atom_site_label_2
_geom_bond_distance
_geom_bond_site_symmetry_1
_geom_bond_site_symmetry_2
_geom_bond_publ_flag
P1 O(2) 1.4724(13) . . yes
P1 O(1) 1.4796(12) . . yes
P1 O(3) 1.5685(13) . . yes
P1 O(9) 1.574(2) . . yes
P2 O(4) 1.451(2) . . yes
P2 O(5) 1.4746(13) . . yes
P2 O(6) 1.591(1) . . yes
P2 O(3) 1.597(1) . . yes
P(3) O(7) 1.466(1) . . yes
P(3) O(8) 1.467(1) . . yes
P(3) O(6) 1.586(1) . . yes
P(3) O(9) 1.586(2) . . yes
O(1) H(3) 1.84(3) . . no
O(1) H(11) 1.90(3) . . no
O(2) H(19) 1.88(3) . . no
O(2) H(26) 1.92(3) . . no
O(4) H(17) 1.94(3) . . no
O(5) H(10) 1.87(3) . . no
O(7) H(9) 1.82(3) . . no
O(8) H(1) 1.97(2) . . no
O(10) H(27) 0.74(3) . . no
O(10) H(26) 0.90(2) . . no
O(10) H(29) 1.97(3) . . no
O(10) H(18) 1.97(3) . . no
O(11) H(29) 0.84(3) . . no
O(11) H(28) 0.87(3) . . no
O(11) H(2) 1.72(3) . . no
O(12) H(30) 0.64(4) . . no
O(12) H(31) 0.82(4) . . no
O(12) H(28) 1.88(3) . . no
N(1) H(1) 0.85(2) . . no
N(1) H(3) 0.89(3) . . no
N(1) H(2) 1.03(3) . . no
N(1) C(1) 1.451(2) . . yes
N(2) H(9) 0.88(3) . . no
N(2) H(10) 0.91(3) . . no
N(2) H(11) 0.92(3) . . no
N(2) C(7) 1.459(2) . . yes
N(3) H(17) 0.85(3) . . no
N(3) H(18) 0.93(2) . . no
N(3) H(19) 1.01(2) . . no
N(3) C(13) 1.480(2) . . yes
N(3) H(21) 1.95(2) . . no
N(3) H(20) 1.98(2) . . no
C(1) C(6) 1.363(3) . . yes
C(1) C(2) 1.367(3) . . yes
C(1) H(3) 1.88(3) . . no
C(1) H(1) 1.91(2) . . no
C(2) H(4) 0.99(2) . . no
C(2) C(3) 1.380(3) . . yes
C(2) H(5) 1.98(3) . . no
C(3) H(5) 0.98(3) . . no
C(3) C(4) 1.356(3) . . yes
C(4) H(6) 1.01(3) . . no
C(4) C(5) 1.359(4) . . yes
C(5) H(7) 1.18(3) . . no
C(5) C(6) 1.378(4) . . yes
C(5) H(6) 1.97(3) . . no
C(6) H(8) 1.03(3) . . no
C(7) C(8) 1.355(3) . . yes
C(7) C(12) 1.361(3) . . yes
C(7) H(12) 1.94(4) . . no
C(7) H(16) 1.95(3) . . no
C(7) H(11) 1.97(3) . . no
C(8) H(12) 0.89(4) . . no
C(8) C(9) 1.386(4) . . yes
C(8) H(13) 1.95(3) . . no
C(9) H(13) 0.90(3) . . no
C(9) C(10) 1.346(4) . . yes
C(10) H(14) 1.03(3) . . no
C(10) C(11) 1.346(4) . . yes
C(11) H(15) 0.90(3) . . no
C(11) C(12) 1.380(3) . . yes
C(12) H(16) 0.89(3) . . no
C(12) H(15) 1.91(3) . . no
C(13) H(20) 0.88(2) . . no
C(13) H(21) 0.94(2) . . no
C(13) C(14) 1.501(3) . . yes
C(13) H(17) 1.97(2) . . no
C(13) H(22) 1.98(2) . . no
C(14) H(22) 0.92(2) . . no
C(14) H(23) 1.01(2) . . no
C(14) C(15) 1.514(3) . . yes
C(14) H(20) 1.98(2) . . no
C(15) H(24) 0.99(2) . . no
C(15) H(25) 1.02(2) . . no
